data_4089566
loop_
_publ_author_name
'Gramigna, Kathryn M.'
'Oria, Jeremy V.'
'Mandell, Chelsea L.'
'Tiedemann, Margaret A.'
'Dougherty, William G.'
'Piro, Nicholas A.'
'Kassel, W. Scott'
'Chan, Benny C.'
'Diaconescu, Paula L.'
'Nataro, Chip'

_publ_section_title
;
 Palladium(II) and Platinum(II) Compounds of
 1,1&#x2032;-Bis(phosphino)metallocene (M = Fe, Ru) Ligands with
 Metal--Metal Interactions
;
_journal_issue 20
_journal_name_full Organometallics
_journal_page_first 5966
_journal_paper_doi 10.1021/om400494t
_journal_volume 32
_journal_year 2013
_chemical_formula_sum 'C58 H76 B2 F8 Fe O2.5 P3 Pd'
_chemical_formula_weight 1241.97
_space_group_IT_number 2
_space_group_name_Hall '-P 1'
_space_group_name_H-M_alt 'P -1'
_symmetry_cell_setting triclinic
_symmetry_space_group_name_H-M 'P -1'
_atom_sites_solution_hydrogens geom
_atom_sites_solution_primary direct
_atom_sites_solution_secondary difmap
_audit_creation_method SHELXL-97
_cell_angle_alpha 83.477(2)
_cell_angle_beta 86.866(2)
_cell_angle_gamma 76.638(2)
_cell_formula_units_Z 2
_cell_length_a 12.5777(5)
_cell_length_b 13.0199(5)
_cell_length_c 17.0800(6)
_cell_measurement_reflns_used 2894
_cell_measurement_temperature 110(2)
_cell_measurement_theta_max 21.73
_cell_measurement_theta_min 2.40
_cell_volume 2702.52(18)
_computing_cell_refinement 'Bruker SAINT'
_computing_data_collection 'Bruker APEX2'
_computing_data_reduction 'Bruker SAINT'
_computing_molecular_graphics 'Bruker SHELXTL'
_computing_publication_material 'Bruker SHELXTL'
_computing_structure_refinement 'SHELXL-97 (Sheldrick, 2008)'
_computing_structure_solution 'SHELXS-97 (Sheldrick, 2008)'
_diffrn_ambient_temperature 110(2)
_diffrn_measured_fraction_theta_full 0.994
_diffrn_measured_fraction_theta_max 0.994
_diffrn_measurement_device_type 'Bruker APEX-II CCD'
_diffrn_measurement_method '\f and \w scans'
_diffrn_radiation_monochromator graphite
_diffrn_radiation_source 'fine-focus sealed tube'
_diffrn_radiation_type MoK\a
_diffrn_radiation_wavelength 0.71073
_diffrn_reflns_av_R_equivalents 0.0697
_diffrn_reflns_av_sigmaI/netI 0.2485
_diffrn_reflns_limit_h_max 19
_diffrn_reflns_limit_h_min -17
_diffrn_reflns_limit_k_max 20
_diffrn_reflns_limit_k_min -19
_diffrn_reflns_limit_l_max 25
_diffrn_reflns_limit_l_min -26
_diffrn_reflns_number 45666
_diffrn_reflns_theta_full 33.16
_diffrn_reflns_theta_max 33.16
_diffrn_reflns_theta_min 1.66
_exptl_absorpt_coefficient_mu 0.762
_exptl_absorpt_correction_T_max 0.9775
_exptl_absorpt_correction_T_min 0.8750
_exptl_absorpt_correction_type multi-scan
_exptl_absorpt_process_details SADABS
_exptl_crystal_colour red
_exptl_crystal_density_diffrn 1.526
_exptl_crystal_density_method 'not measured'
_exptl_crystal_description plate
_exptl_crystal_F_000 1286
_exptl_crystal_size_max 0.18
_exptl_crystal_size_mid 0.04
_exptl_crystal_size_min 0.03
_platon_squeeze_details
;
There were multiple molecules of disordered diethylether solvent in
the difference map. The SQUEEZE results are consistet with 2.5 molecules of
diethylether. The empirical formula was modified to include these solvent
molecules.

PLATON Reference : Spek, A.L. (2003). J. Appl. Cryst. 36, 7-13.
                     Spek, A.L. (2009). Acta Cryst. D65, 148-155.
;
_refine_diff_density_max 0.751
_refine_diff_density_min -0.979
_refine_diff_density_rms 0.122
_refine_ls_extinction_method none
_refine_ls_goodness_of_fit_ref 1.011
_refine_ls_hydrogen_treatment constr
_refine_ls_matrix_type full
_refine_ls_number_parameters 660
_refine_ls_number_reflns 20530
_refine_ls_number_restraints 214
_refine_ls_restrained_S_all 1.015
_refine_ls_R_factor_all 0.1829
_refine_ls_R_factor_gt 0.0649
_refine_ls_shift/su_max 0.001
_refine_ls_shift/su_mean 0.000
_refine_ls_structure_factor_coef Fsqd
_refine_ls_weighting_details 'calc w=1/[\s^2^(Fo^2^)+(0.0168P)^2^] where P=(Fo^2^+2Fc^2^)/3'
_refine_ls_weighting_scheme calc
_refine_ls_wR_factor_gt 0.0894
_refine_ls_wR_factor_ref 0.1000
_reflns_number_gt 7543
_reflns_number_total 20530
_reflns_threshold_expression >2sigma(I)
_cod_data_source_file om400494t_si_001.cif
_cod_data_source_block '[Pd(dppdtbpf)PPh3]'
_cod_depositor_comments
;
The following automatic conversions were performed:

data item '_symmetry_cell_setting' value 'Triclinic' was changed to
'triclinic' in accordance with the
/home/saulius/struct/COD-crude-data/automatic-downloads/DataCite-retrospective/ACS/depositions/lib/dictionaries/cif_core.dic
dictionary named 'cif_core.dic' version 2.4.2 last updated on
2011-04-26.

Automatic conversion script
Id: cif_fix_values 6909 2019-04-08 15:41:33Z antanas 
;
_cod_original_cell_volume 2702.53(18)
_cod_original_sg_symbol_H-M P-1
_cod_original_formula_sum 'C58 H76 B2 F8 Fe O2.50 P3 Pd'
_cod_database_code 4089566

loop_
_symmetry_equiv_pos_as_xyz
'x, y, z'
'-x, -y, -z'

loop_
_atom_site_label
_atom_site_type_symbol
_atom_site_fract_x
_atom_site_fract_y
_atom_site_fract_z
_atom_site_U_iso_or_equiv
_atom_site_adp_type
_atom_site_occupancy
_atom_site_symmetry_multiplicity
_atom_site_calc_flag
_atom_site_refinement_flags
_atom_site_disorder_assembly
_atom_site_disorder_group
Fe1 Fe 0.24121(4) 0.20601(4) 0.04000(3) 0.02708(14) Uani 1 1 d . . .
Pd1 Pd 0.18746(2) 0.13994(2) 0.204358(15) 0.02347(8) Uani 1 1 d . . .
B1 B -0.4474(6) -0.1595(6) 0.2260(5) 0.0342(18) Uani 0.699(7) 1 d PDU A 1
F1 F -0.4629(10) -0.0821(8) 0.1614(5) 0.056(2) Uani 0.699(7) 1 d PDU A 1
F2 F -0.3743(4) -0.1414(4) 0.2770(2) 0.0650(16) Uani 0.699(7) 1 d PDU A 1
F3 F -0.4138(6) -0.2559(3) 0.1985(2) 0.085(2) Uani 0.699(7) 1 d PDU A 1
F4 F -0.5448(3) -0.1543(5) 0.2679(3) 0.0867(18) Uani 0.699(7) 1 d PDU A 1
B1' B -0.4557(15) -0.1698(15) 0.2296(12) 0.054(3) Uani 0.301(7) 1 d PDU A 2
F1' F -0.487(3) -0.087(2) 0.1700(14) 0.067(5) Uani 0.301(7) 1 d PDU A 2
F2' F -0.3434(8) -0.1979(10) 0.2306(9) 0.084(4) Uani 0.301(7) 1 d PDU A 2
F3' F -0.4978(10) -0.2554(8) 0.2237(6) 0.066(3) Uani 0.301(7) 1 d PDU A 2
F4' F -0.4941(12) -0.1319(9) 0.3003(6) 0.085(3) Uani 0.301(7) 1 d PDU A 2
B2 B -0.1987(15) 0.4522(16) 0.0930(12) 0.033(4) Uani 0.249(12) 1 d PDU B 1
F5 F -0.1312(19) 0.466(2) 0.0264(13) 0.056(5) Uani 0.249(12) 1 d PDU B 1
F6 F -0.1546(19) 0.3556(14) 0.1317(13) 0.062(5) Uani 0.249(12) 1 d PDU B 1
F7 F -0.3001(11) 0.4580(16) 0.0681(11) 0.080(5) Uani 0.249(12) 1 d PDU B 1
F8 F -0.1956(18) 0.5294(16) 0.1412(13) 0.056(5) Uani 0.249(12) 1 d PDU B 1
B2' B -0.2089(7) 0.4455(8) 0.1009(6) 0.0437(17) Uani 0.751(12) 1 d PDU B 2
F5' F -0.1763(8) 0.4589(8) 0.0215(4) 0.077(3) Uani 0.751(12) 1 d PDU B 2
F6' F -0.1232(5) 0.3838(6) 0.1423(4) 0.0594(19) Uani 0.751(12) 1 d PDU B 2
F7' F -0.2952(3) 0.3984(5) 0.1091(4) 0.083(2) Uani 0.751(12) 1 d PDU B 2
F8' F -0.2409(7) 0.5458(5) 0.1256(5) 0.0626(19) Uani 0.751(12) 1 d PDU B 2
P1 P 0.28834(8) 0.26524(7) 0.22271(5) 0.0276(2) Uani 1 1 d . . .
P2 P 0.09988(8) 0.04513(7) 0.13335(5) 0.0261(2) Uani 1 1 d . . .
P3 P 0.12694(8) 0.08341(7) 0.32737(5) 0.0272(2) Uani 1 1 d . . .
C1 C 0.3347(3) 0.2509(3) 0.12301(19) 0.0260(9) Uani 1 1 d . . .
C2 C 0.3859(3) 0.1477(3) 0.09766(19) 0.0271(9) Uani 1 1 d . . .
H2A H 0.4043 0.0797 0.1329 0.033 Uiso 1 1 calc R . .
C3 C 0.4069(3) 0.1591(3) 0.0162(2) 0.0320(9) Uani 1 1 d . . .
H3A H 0.4435 0.1012 -0.0166 0.038 Uiso 1 1 calc R . .
C4 C 0.3686(3) 0.2674(3) -0.0111(2) 0.0319(9) Uani 1 1 d . . .
H4A H 0.3729 0.2990 -0.0670 0.038 Uiso 1 1 calc R . .
C5 C 0.3237(3) 0.3232(3) 0.0530(2) 0.0324(9) Uani 1 1 d . . .
H5A H 0.2903 0.4011 0.0503 0.039 Uiso 1 1 calc R . .
C6 C 0.1107(3) 0.1317(3) 0.04651(18) 0.0258(9) Uani 1 1 d . . .
C7 C 0.1775(3) 0.1076(3) -0.0214(2) 0.0349(10) Uani 1 1 d . . .
H7A H 0.2158 0.0352 -0.0348 0.042 Uiso 1 1 calc R . .
C8 C 0.1778(3) 0.2046(3) -0.0679(2) 0.0398(11) Uani 1 1 d . . .
H8A H 0.2173 0.2123 -0.1199 0.048 Uiso 1 1 calc R . .
C9 C 0.1130(3) 0.2895(3) -0.0291(2) 0.0352(10) Uani 1 1 d . . .
H9A H 0.0992 0.3666 -0.0489 0.042 Uiso 1 1 calc R . .
C10 C 0.0728(3) 0.2468(3) 0.0413(2) 0.0317(9) Uani 1 1 d . . .
H10A H 0.0247 0.2878 0.0810 0.038 Uiso 1 1 calc R . .
C11 C 0.4205(3) 0.2356(3) 0.2781(2) 0.0331(10) Uani 1 1 d . . .
C12 C 0.5067(3) 0.2837(3) 0.2288(2) 0.0448(11) Uani 1 1 d . . .
H12A H 0.5745 0.2688 0.2579 0.067 Uiso 1 1 calc R . .
H12B H 0.4794 0.3607 0.2184 0.067 Uiso 1 1 calc R . .
H12C H 0.5211 0.2523 0.1787 0.067 Uiso 1 1 calc R . .
C13 C 0.4612(3) 0.1146(3) 0.2896(2) 0.0378(10) Uani 1 1 d . . .
H13A H 0.5300 0.0963 0.3177 0.057 Uiso 1 1 calc R . .
H13B H 0.4731 0.0869 0.2380 0.057 Uiso 1 1 calc R . .
H13C H 0.4064 0.0832 0.3204 0.057 Uiso 1 1 calc R . .
C14 C 0.4062(3) 0.2766(3) 0.3590(2) 0.0463(11) Uani 1 1 d . . .
H14A H 0.4772 0.2606 0.3842 0.069 Uiso 1 1 calc R . .
H14B H 0.3554 0.2420 0.3918 0.069 Uiso 1 1 calc R . .
H14C H 0.3769 0.3536 0.3531 0.069 Uiso 1 1 calc R . .
C15 C 0.2054(3) 0.4023(3) 0.2304(2) 0.0351(10) Uani 1 1 d . . .
C16 C 0.2718(3) 0.4884(3) 0.2133(2) 0.0523(12) Uani 1 1 d . . .
H16A H 0.2237 0.5584 0.2181 0.079 Uiso 1 1 calc R . .
H16B H 0.3037 0.4861 0.1597 0.079 Uiso 1 1 calc R . .
H16C H 0.3305 0.4755 0.2511 0.079 Uiso 1 1 calc R . .
C17 C 0.1112(3) 0.4246(3) 0.1719(2) 0.0421(11) Uani 1 1 d . . .
H17A H 0.0668 0.4966 0.1753 0.063 Uiso 1 1 calc R . .
H17B H 0.0655 0.3732 0.1851 0.063 Uiso 1 1 calc R . .
H17C H 0.1417 0.4183 0.1182 0.063 Uiso 1 1 calc R . .
C18 C 0.1504(3) 0.4072(3) 0.3125(2) 0.0445(11) Uani 1 1 d . . .
H18A H 0.1064 0.4790 0.3172 0.067 Uiso 1 1 calc R . .
H18B H 0.2066 0.3892 0.3526 0.067 Uiso 1 1 calc R . .
H18C H 0.1032 0.3565 0.3204 0.067 Uiso 1 1 calc R . .
C19 C -0.0705(3) -0.0411(3) 0.2022(2) 0.0388(10) Uani 1 1 d . . .
H19A H -0.0150 -0.0987 0.2232 0.047 Uiso 1 1 calc R . .
C20 C -0.1798(4) -0.0395(4) 0.2208(2) 0.0437(11) Uani 1 1 d . . .
H20A H -0.1994 -0.0949 0.2556 0.052 Uiso 1 1 calc R . .
C21 C -0.2596(4) 0.0431(4) 0.1882(2) 0.0475(12) Uani 1 1 d . . .
H21A H -0.3342 0.0434 0.2004 0.057 Uiso 1 1 calc R . .
C22 C -0.2339(3) 0.1253(3) 0.1383(2) 0.0431(11) Uani 1 1 d . . .
H22A H -0.2900 0.1816 0.1165 0.052 Uiso 1 1 calc R . .
C23 C -0.1248(3) 0.1248(3) 0.1204(2) 0.0355(10) Uani 1 1 d . . .
H23A H -0.1066 0.1813 0.0860 0.043 Uiso 1 1 calc R . .
C24 C -0.0420(3) 0.0433(3) 0.15188(19) 0.0281(9) Uani 1 1 d . . .
C25 C 0.1171(3) -0.1586(3) 0.0873(2) 0.0363(10) Uani 1 1 d . . .
H25A H 0.0396 -0.1411 0.0849 0.044 Uiso 1 1 calc R . .
C26 C 0.1755(4) -0.2569(3) 0.0683(2) 0.0430(11) Uani 1 1 d . . .
H26A H 0.1378 -0.3070 0.0539 0.052 Uiso 1 1 calc R . .
C27 C 0.2889(4) -0.2828(3) 0.0702(2) 0.0434(11) Uani 1 1 d . . .
H27A H 0.3289 -0.3494 0.0556 0.052 Uiso 1 1 calc R . .
C28 C 0.3433(3) -0.2108(3) 0.0938(2) 0.0406(10) Uani 1 1 d . . .
H28A H 0.4208 -0.2287 0.0963 0.049 Uiso 1 1 calc R . .
C29 C 0.2851(3) -0.1129(3) 0.11350(19) 0.0330(10) Uani 1 1 d . . .
H29A H 0.3230 -0.0640 0.1296 0.040 Uiso 1 1 calc R . .
C30 C 0.1711(3) -0.0852(3) 0.11006(18) 0.0294(9) Uani 1 1 d . . .
C31 C 0.1740(3) 0.1759(3) 0.4589(2) 0.0412(11) Uani 1 1 d . . .
H31A H 0.1146 0.2332 0.4437 0.049 Uiso 1 1 calc R . .
C32 C 0.2313(4) 0.1790(4) 0.5252(2) 0.0572(13) Uani 1 1 d . . .
H32A H 0.2104 0.2379 0.5553 0.069 Uiso 1 1 calc R . .
C33 C 0.3171(4) 0.0984(5) 0.5475(2) 0.0627(15) Uani 1 1 d . . .
H33A H 0.3565 0.1011 0.5928 0.075 Uiso 1 1 calc R . .
C34 C 0.3470(3) 0.0126(4) 0.5042(3) 0.0542(13) Uani 1 1 d . . .
H34A H 0.4068 -0.0438 0.5204 0.065 Uiso 1 1 calc R . .
C35 C 0.2913(3) 0.0073(3) 0.4379(2) 0.0391(10) Uani 1 1 d . . .
H35A H 0.3132 -0.0520 0.4083 0.047 Uiso 1 1 calc R . .
C36 C 0.2021(3) 0.0902(3) 0.41441(19) 0.0303(9) Uani 1 1 d . . .
C37 C 0.0412(3) -0.0986(3) 0.3697(2) 0.0412(11) Uani 1 1 d . . .
H37A H -0.0217 -0.0532 0.3905 0.049 Uiso 1 1 calc R . .
C38 C 0.0479(4) -0.2079(4) 0.3745(2) 0.0611(14) Uani 1 1 d . . .
H38A H -0.0099 -0.2368 0.3989 0.073 Uiso 1 1 calc R . .
C39 C 0.1381(5) -0.2728(4) 0.3440(3) 0.0760(17) Uani 1 1 d . . .
H39A H 0.1431 -0.3471 0.3482 0.091 Uiso 1 1 calc R . .
C40 C 0.2222(4) -0.2323(3) 0.3071(2) 0.0606(14) Uani 1 1 d . . .
H40A H 0.2836 -0.2779 0.2847 0.073 Uiso 1 1 calc R . .
C41 C 0.2161(3) -0.1237(3) 0.3031(2) 0.0390(10) Uani 1 1 d . . .
H41A H 0.2742 -0.0954 0.2784 0.047 Uiso 1 1 calc R . .
C42 C 0.1258(3) -0.0563(3) 0.3348(2) 0.0308(9) Uani 1 1 d . . .
C43 C -0.0730(3) 0.2197(3) 0.2901(2) 0.0289(9) Uani 1 1 d . . .
H43A H -0.0409 0.2313 0.2392 0.035 Uiso 1 1 calc R . .
C44 C -0.1811(3) 0.2691(3) 0.3053(2) 0.0371(10) Uani 1 1 d . . .
H44A H -0.2232 0.3128 0.2644 0.045 Uiso 1 1 calc R . .
C45 C -0.2275(3) 0.2548(3) 0.3799(2) 0.0478(11) Uani 1 1 d . . .
H45A H -0.3014 0.2890 0.3903 0.057 Uiso 1 1 calc R . .
C46 C -0.1671(3) 0.1914(3) 0.4389(2) 0.0462(11) Uani 1 1 d . . .
H46A H -0.1993 0.1827 0.4902 0.055 Uiso 1 1 calc R . .
C47 C -0.0602(3) 0.1402(3) 0.4245(2) 0.0374(10) Uani 1 1 d . . .
H47A H -0.0193 0.0958 0.4657 0.045 Uiso 1 1 calc R . .
C48 C -0.0116(3) 0.1536(3) 0.3488(2) 0.0268(9) Uani 1 1 d . . .

loop_
_atom_site_aniso_label
_atom_site_aniso_U_11
_atom_site_aniso_U_22
_atom_site_aniso_U_33
_atom_site_aniso_U_23
_atom_site_aniso_U_13
_atom_site_aniso_U_12
Fe1 0.0317(4) 0.0280(3) 0.0225(3) -0.0004(2) -0.0006(2) -0.0098(3)
Pd1 0.02788(18) 0.02257(17) 0.02107(15) -0.00207(12) -0.00075(12) -0.00809(13)
B1 0.033(4) 0.040(5) 0.030(4) -0.003(4) 0.006(3) -0.012(4)
F1 0.080(6) 0.045(3) 0.037(3) -0.001(2) -0.005(3) -0.006(3)
F2 0.067(3) 0.089(4) 0.051(3) 0.005(2) -0.026(2) -0.043(3)
F3 0.144(6) 0.044(3) 0.051(3) -0.018(2) -0.015(3) 0.022(3)
F4 0.042(3) 0.146(4) 0.068(3) 0.004(3) 0.012(2) -0.022(3)
B1' 0.053(5) 0.055(5) 0.057(5) 0.003(4) -0.004(5) -0.021(4)
F1' 0.075(9) 0.054(6) 0.077(7) 0.015(6) -0.009(7) -0.030(6)
F2' 0.047(5) 0.073(7) 0.127(9) 0.028(6) 0.007(5) -0.023(4)
F3' 0.066(7) 0.054(5) 0.084(6) 0.008(4) 0.004(5) -0.032(5)
F4' 0.093(8) 0.085(6) 0.067(5) -0.013(4) -0.009(6) 0.003(6)
B2 0.039(8) 0.023(8) 0.035(8) -0.003(7) 0.014(8) -0.009(7)
F5 0.084(11) 0.025(7) 0.050(7) 0.009(6) 0.018(8) -0.005(8)
F6 0.075(11) 0.037(8) 0.057(8) 0.001(6) -0.010(8) 0.021(8)
F7 0.067(8) 0.065(10) 0.110(10) 0.008(8) -0.027(7) -0.019(7)
F8 0.103(12) 0.035(8) 0.031(8) -0.009(6) 0.003(8) -0.018(8)
B2' 0.051(4) 0.030(3) 0.048(3) -0.002(3) -0.002(3) -0.007(3)
F5' 0.145(8) 0.029(3) 0.045(2) -0.0007(19) 0.008(4) 0.000(5)
F6' 0.036(3) 0.068(4) 0.062(3) 0.009(3) -0.002(2) 0.006(2)
F7' 0.056(3) 0.067(4) 0.134(5) 0.001(3) -0.020(3) -0.027(2)
F8' 0.094(5) 0.033(2) 0.052(4) -0.004(2) 0.003(3) 0.000(3)
P1 0.0340(7) 0.0243(6) 0.0262(5) -0.0036(4) -0.0011(5) -0.0098(5)
P2 0.0301(6) 0.0271(6) 0.0231(5) -0.0026(4) -0.0012(4) -0.0102(5)
P3 0.0331(6) 0.0276(6) 0.0214(5) -0.0007(4) -0.0026(4) -0.0082(5)
C1 0.031(2) 0.014(2) 0.033(2) 0.0003(17) 0.0008(17) -0.0068(17)
C2 0.021(2) 0.034(2) 0.026(2) 0.0001(17) 0.0002(16) -0.0073(18)
C3 0.033(2) 0.032(2) 0.030(2) -0.0054(18) 0.0056(18) -0.0065(19)
C4 0.033(2) 0.034(3) 0.029(2) 0.0017(19) 0.0034(18) -0.013(2)
C5 0.033(3) 0.028(2) 0.038(2) -0.0024(19) -0.0022(19) -0.0095(19)
C6 0.026(2) 0.034(2) 0.0193(19) -0.0040(17) -0.0031(16) -0.0089(18)
C7 0.042(3) 0.048(3) 0.021(2) -0.0019(19) -0.0049(19) -0.022(2)
C8 0.045(3) 0.059(3) 0.022(2) 0.005(2) -0.0057(19) -0.029(2)
C9 0.038(3) 0.032(2) 0.036(2) 0.006(2) -0.011(2) -0.010(2)
C10 0.028(2) 0.034(3) 0.032(2) 0.0043(18) -0.0069(18) -0.0070(19)
C11 0.034(2) 0.038(3) 0.031(2) -0.0075(18) -0.0015(19) -0.013(2)
C12 0.047(3) 0.052(3) 0.044(3) -0.009(2) -0.002(2) -0.027(2)
C13 0.030(2) 0.049(3) 0.033(2) 0.0017(19) -0.0063(18) -0.009(2)
C14 0.051(3) 0.056(3) 0.040(3) -0.015(2) -0.003(2) -0.025(2)
C15 0.047(3) 0.021(2) 0.037(2) -0.0055(17) 0.001(2) -0.006(2)
C16 0.083(4) 0.027(2) 0.052(3) -0.005(2) 0.010(2) -0.025(2)
C17 0.044(3) 0.027(2) 0.047(3) -0.0003(19) -0.001(2) 0.006(2)
C18 0.062(3) 0.033(2) 0.039(2) -0.0138(19) 0.006(2) -0.008(2)
C19 0.046(3) 0.048(3) 0.027(2) -0.0028(19) -0.007(2) -0.018(2)
C20 0.043(3) 0.064(3) 0.032(2) -0.002(2) 0.003(2) -0.031(3)
C21 0.039(3) 0.069(3) 0.043(3) -0.020(2) 0.011(2) -0.025(3)
C22 0.034(3) 0.048(3) 0.048(3) -0.010(2) -0.001(2) -0.010(2)
C23 0.034(3) 0.036(3) 0.041(2) -0.0082(19) -0.001(2) -0.014(2)
C24 0.028(2) 0.038(2) 0.024(2) -0.0099(18) 0.0011(17) -0.015(2)
C25 0.039(3) 0.030(2) 0.041(2) -0.0010(19) -0.018(2) -0.008(2)
C26 0.062(3) 0.022(2) 0.047(3) -0.0086(19) -0.016(2) -0.008(2)
C27 0.065(4) 0.028(3) 0.034(2) -0.0049(19) 0.001(2) -0.006(2)
C28 0.038(3) 0.034(3) 0.049(3) -0.007(2) 0.008(2) -0.009(2)
C29 0.040(3) 0.025(2) 0.036(2) -0.0075(18) 0.010(2) -0.012(2)
C30 0.037(3) 0.034(2) 0.0198(19) 0.0008(17) -0.0023(18) -0.014(2)
C31 0.054(3) 0.044(3) 0.028(2) -0.007(2) -0.001(2) -0.015(2)
C32 0.074(4) 0.079(4) 0.027(3) -0.011(2) -0.003(2) -0.031(3)
C33 0.066(4) 0.102(5) 0.032(3) 0.003(3) -0.016(3) -0.043(4)
C34 0.041(3) 0.077(4) 0.044(3) 0.010(3) -0.017(2) -0.017(3)
C35 0.037(3) 0.048(3) 0.032(2) 0.000(2) -0.007(2) -0.009(2)
C36 0.034(3) 0.042(3) 0.0185(19) -0.0011(18) 0.0013(17) -0.017(2)
C37 0.061(3) 0.041(3) 0.025(2) -0.0039(19) 0.002(2) -0.021(2)
C38 0.108(5) 0.047(3) 0.038(3) -0.009(2) 0.018(3) -0.040(3)
C39 0.154(6) 0.026(3) 0.047(3) -0.002(2) 0.021(3) -0.023(4)
C40 0.104(4) 0.026(3) 0.042(3) -0.003(2) 0.010(3) 0.002(3)
C41 0.057(3) 0.033(3) 0.027(2) 0.0020(19) -0.003(2) -0.011(2)
C42 0.041(3) 0.028(2) 0.024(2) -0.0039(17) 0.0009(19) -0.010(2)
C43 0.029(2) 0.032(2) 0.027(2) -0.0036(18) -0.0008(18) -0.011(2)
C44 0.034(3) 0.040(3) 0.034(2) 0.0024(19) 0.001(2) -0.006(2)
C45 0.030(3) 0.061(3) 0.045(3) -0.003(2) 0.008(2) 0.001(2)
C46 0.038(3) 0.062(3) 0.036(3) -0.007(2) 0.011(2) -0.009(3)
C47 0.041(3) 0.042(3) 0.027(2) 0.0000(19) -0.002(2) -0.006(2)
C48 0.033(2) 0.024(2) 0.025(2) -0.0043(17) 0.0042(18) -0.0095(18)

loop_
_atom_type_symbol
_atom_type_description
_atom_type_scat_dispersion_real
_atom_type_scat_dispersion_imag
_atom_type_scat_source
C C 0.0033 0.0016 'International Tables Vol C Tables 4.2.6.8 and 6.1.1.4'
H H 0.0000 0.0000 'International Tables Vol C Tables 4.2.6.8 and 6.1.1.4'
P P 0.1023 0.0942 'International Tables Vol C Tables 4.2.6.8 and 6.1.1.4'
Fe Fe 0.3463 0.8444 'International Tables Vol C Tables 4.2.6.8 and 6.1.1.4'
Pd Pd -0.9988 1.0072 'International Tables Vol C Tables 4.2.6.8 and 6.1.1.4'
B B 0.0013 0.0007 'International Tables Vol C Tables 4.2.6.8 and 6.1.1.4'
F F 0.0171 0.0103 'International Tables Vol C Tables 4.2.6.8 and 6.1.1.4'
O O 0.0106 0.0060 'International Tables Vol C Tables 4.2.6.8 and 6.1.1.4'

loop_
_geom_angle_atom_site_label_1
_geom_angle_atom_site_label_2
_geom_angle_atom_site_label_3
_geom_angle
C4 Fe1 C7 118.61(14)
C4 Fe1 C8 91.72(14)
C7 Fe1 C8 40.21(13)
C4 Fe1 C9 101.10(15)
C7 Fe1 C9 67.99(15)
C8 Fe1 C9 40.28(14)
C4 Fe1 C10 137.48(14)
C7 Fe1 C10 68.25(15)
C8 Fe1 C10 67.00(15)
C9 Fe1 C10 39.24(12)
C4 Fe1 C2 66.86(14)
C7 Fe1 C2 119.88(15)
C8 Fe1 C2 139.02(15)
C9 Fe1 C2 167.52(14)
C10 Fe1 C2 150.50(14)
C4 Fe1 C3 40.11(13)
C7 Fe1 C3 102.68(15)
C8 Fe1 C3 101.78(15)
C9 Fe1 C3 132.08(15)
C10 Fe1 C3 168.72(14)
C2 Fe1 C3 39.66(12)
C4 Fe1 C5 39.74(13)
C7 Fe1 C5 155.69(14)
C8 Fe1 C5 117.86(15)
C9 Fe1 C5 101.41(15)
C10 Fe1 C5 118.06(15)
C2 Fe1 C5 67.42(14)
C3 Fe1 C5 67.38(14)
C4 Fe1 C6 157.64(13)
C7 Fe1 C6 39.96(12)
C8 Fe1 C6 66.98(13)
C9 Fe1 C6 67.46(14)
C10 Fe1 C6 41.22(13)
C2 Fe1 C6 124.96(13)
C3 Fe1 C6 134.74(14)
C5 Fe1 C6 157.56(14)
C4 Fe1 C1 67.12(13)
C7 Fe1 C1 158.62(14)
C8 Fe1 C1 157.31(14)
C9 Fe1 C1 132.89(14)
C10 Fe1 C1 123.09(14)
C2 Fe1 C1 40.80(12)
C3 Fe1 C1 67.74(13)
C5 Fe1 C1 39.99(12)
C6 Fe1 C1 134.91(13)
C4 Fe1 Pd1 132.05(10)
C7 Fe1 Pd1 102.73(10)
C8 Fe1 Pd1 136.17(11)
C9 Fe1 Pd1 116.97(11)
C10 Fe1 Pd1 78.38(10)
C2 Fe1 Pd1 72.17(9)
C3 Fe1 Pd1 110.94(10)
C5 Fe1 Pd1 101.57(10)
C6 Fe1 Pd1 69.30(9)
C1 Fe1 Pd1 65.72(9)
P3 Pd1 P2 97.22(3)
P3 Pd1 P1 106.37(3)
P2 Pd1 P1 156.11(3)
P3 Pd1 Fe1 173.04(3)
P2 Pd1 Fe1 76.44(3)
P1 Pd1 Fe1 79.80(3)
F3 B1 F2 112.0(6)
F3 B1 F4 109.9(6)
F2 B1 F4 106.4(6)
F3 B1 F1 108.2(7)
F2 B1 F1 111.1(7)
F4 B1 F1 109.2(7)
F3' B1' F2' 111.0(14)
F3' B1' F4' 106.9(14)
F2' B1' F4' 108.3(15)
F3' B1' F1' 114.1(19)
F2' B1' F1' 108.6(18)
F4' B1' F1' 107.7(17)
F7 B2 F6 112.2(15)
F7 B2 F8 112.7(16)
F6 B2 F8 108.6(16)
F7 B2 F5 107.9(15)
F6 B2 F5 106.9(18)
F8 B2 F5 108.2(18)
F6' B2' F7' 109.7(7)
F6' B2' F8' 112.1(7)
F7' B2' F8' 109.0(7)
F6' B2' F5' 108.8(7)
F7' B2' F5' 110.5(7)
F8' B2' F5' 106.7(8)
C1 P1 C15 109.81(16)
C1 P1 C11 103.05(16)
C15 P1 C11 112.91(17)
C1 P1 Pd1 84.99(11)
C15 P1 Pd1 114.91(13)
C11 P1 Pd1 124.96(12)
C6 P2 C24 108.46(17)
C6 P2 C30 105.58(16)
C24 P2 C30 107.84(17)
C6 P2 Pd1 90.92(11)
C24 P2 Pd1 121.74(11)
C30 P2 Pd1 119.05(13)
C42 P3 C48 106.62(17)
C42 P3 C36 101.91(16)
C48 P3 C36 104.44(17)
C42 P3 Pd1 110.93(12)
C48 P3 Pd1 111.60(12)
C36 P3 Pd1 120.18(11)
C5 C1 C2 105.6(3)
C5 C1 P1 132.7(3)
C2 C1 P1 121.4(2)
C5 C1 Fe1 68.81(19)
C2 C1 Fe1 68.03(18)
P1 C1 Fe1 122.53(18)
C3 C2 C1 109.1(3)
C3 C2 Fe1 70.3(2)
C1 C2 Fe1 71.2(2)
C3 C2 H2A 125.4
C1 C2 H2A 125.4
Fe1 C2 H2A 125.4
C2 C3 C4 107.6(3)
C2 C3 Fe1 70.1(2)
C4 C3 Fe1 69.9(2)
C2 C3 H3A 126.2
C4 C3 H3A 126.2
Fe1 C3 H3A 126.2
C5 C4 C3 108.9(3)
C5 C4 Fe1 70.5(2)
C3 C4 Fe1 70.0(2)
C5 C4 H4A 125.5
C3 C4 H4A 125.5
Fe1 C4 H4A 125.5
C4 C5 C1 108.8(3)
C4 C5 Fe1 69.7(2)
C1 C5 Fe1 71.2(2)
C4 C5 H5A 125.6
C1 C5 H5A 125.6
Fe1 C5 H5A 125.6
C7 C6 C10 107.2(3)
C7 C6 P2 127.1(3)
C10 C6 P2 124.1(3)
C7 C6 Fe1 69.30(19)
C10 C6 Fe1 68.60(19)
P2 C6 Fe1 116.06(16)
C8 C7 C6 107.4(3)
C8 C7 Fe1 69.5(2)
C6 C7 Fe1 70.7(2)
C8 C7 H7A 126.3
C6 C7 H7A 126.3
Fe1 C7 H7A 126.3
C9 C8 C7 109.2(3)
C9 C8 Fe1 70.5(2)
C7 C8 Fe1 70.3(2)
C9 C8 H8A 125.4
C7 C8 H8A 125.4
Fe1 C8 H8A 125.4
C10 C9 C8 108.0(3)
C10 C9 Fe1 70.0(2)
C8 C9 Fe1 69.2(2)
C10 C9 H9A 126.0
C8 C9 H9A 126.0
Fe1 C9 H9A 126.0
C9 C10 C6 108.2(3)
C9 C10 Fe1 70.7(2)
C6 C10 Fe1 70.2(2)
C9 C10 H10A 125.9
C6 C10 H10A 125.9
Fe1 C10 H10A 125.9
C14 C11 C12 109.4(3)
C14 C11 C13 108.2(3)
C12 C11 C13 108.9(3)
C14 C11 P1 113.2(3)
C12 C11 P1 109.8(2)
C13 C11 P1 107.2(2)
C11 C12 H12A 109.5
C11 C12 H12B 109.5
H12A C12 H12B 109.5
C11 C12 H12C 109.5
H12A C12 H12C 109.5
H12B C12 H12C 109.5
C11 C13 H13A 109.5
C11 C13 H13B 109.5
H13A C13 H13B 109.5
C11 C13 H13C 109.5
H13A C13 H13C 109.5
H13B C13 H13C 109.5
C11 C14 H14A 109.5
C11 C14 H14B 109.5
H14A C14 H14B 109.5
C11 C14 H14C 109.5
H14A C14 H14C 109.5
H14B C14 H14C 109.5
C18 C15 C17 105.8(3)
C18 C15 C16 110.7(3)
C17 C15 C16 109.3(3)
C18 C15 P1 108.8(2)
C17 C15 P1 108.5(2)
C16 C15 P1 113.5(3)
C15 C16 H16A 109.5
C15 C16 H16B 109.5
H16A C16 H16B 109.5
C15 C16 H16C 109.5
H16A C16 H16C 109.5
H16B C16 H16C 109.5
C15 C17 H17A 109.5
C15 C17 H17B 109.5
H17A C17 H17B 109.5
C15 C17 H17C 109.5
H17A C17 H17C 109.5
H17B C17 H17C 109.5
C15 C18 H18A 109.5
C15 C18 H18B 109.5
H18A C18 H18B 109.5
C15 C18 H18C 109.5
H18A C18 H18C 109.5
H18B C18 H18C 109.5
C20 C19 C24 119.9(4)
C20 C19 H19A 120.0
C24 C19 H19A 120.0
C19 C20 C21 119.4(4)
C19 C20 H20A 120.3
C21 C20 H20A 120.3
C20 C21 C22 121.7(4)
C20 C21 H21A 119.1
C22 C21 H21A 119.1
C23 C22 C21 119.1(4)
C23 C22 H22A 120.4
C21 C22 H22A 120.4
C22 C23 C24 121.0(4)
C22 C23 H23A 119.5
C24 C23 H23A 119.5
C23 C24 C19 118.8(3)
C23 C24 P2 121.5(3)
C19 C24 P2 119.6(3)
C26 C25 C30 120.4(4)
C26 C25 H25A 119.8
C30 C25 H25A 119.8
C25 C26 C27 120.4(4)
C25 C26 H26A 119.8
C27 C26 H26A 119.8
C28 C27 C26 119.6(4)
C28 C27 H27A 120.2
C26 C27 H27A 120.2
C29 C28 C27 120.1(4)
C29 C28 H28A 119.9
C27 C28 H28A 119.9
C28 C29 C30 120.7(4)
C28 C29 H29A 119.6
C30 C29 H29A 119.6
C25 C30 C29 118.7(4)
C25 C30 P2 122.5(3)
C29 C30 P2 118.8(3)
C32 C31 C36 120.9(4)
C32 C31 H31A 119.5
C36 C31 H31A 119.5
C31 C32 C33 120.4(4)
C31 C32 H32A 119.8
C33 C32 H32A 119.8
C34 C33 C32 119.9(4)
C34 C33 H33A 120.1
C32 C33 H33A 120.1
C33 C34 C35 121.0(4)
C33 C34 H34A 119.5
C35 C34 H34A 119.5
C34 C35 C36 119.6(4)
C34 C35 H35A 120.2
C36 C35 H35A 120.2
C31 C36 C35 118.2(3)
C31 C36 P3 121.8(3)
C35 C36 P3 120.0(3)
C42 C37 C38 120.3(4)
C42 C37 H37A 119.9
C38 C37 H37A 119.9
C39 C38 C37 119.7(4)
C39 C38 H38A 120.2
C37 C38 H38A 120.2
C38 C39 C40 121.1(4)
C38 C39 H39A 119.4
C40 C39 H39A 119.4
C39 C40 C41 119.2(4)
C39 C40 H40A 120.4
C41 C40 H40A 120.4
C42 C41 C40 120.6(4)
C42 C41 H41A 119.7
C40 C41 H41A 119.7
C41 C42 C37 119.0(4)
C41 C42 P3 117.0(3)
C37 C42 P3 123.9(3)
C48 C43 C44 120.5(3)
C48 C43 H43A 119.8
C44 C43 H43A 119.8
C45 C44 C43 120.0(4)
C45 C44 H44A 120.0
C43 C44 H44A 120.0
C44 C45 C46 120.2(4)
C44 C45 H45A 119.9
C46 C45 H45A 119.9
C47 C46 C45 120.6(4)
C47 C46 H46A 119.7
C45 C46 H46A 119.7
C46 C47 C48 120.1(3)
C46 C47 H47A 120.0
C48 C47 H47A 120.0
C43 C48 C47 118.6(3)
C43 C48 P3 120.4(3)
C47 C48 P3 120.9(3)

loop_
_geom_bond_atom_site_label_1
_geom_bond_atom_site_label_2
_geom_bond_distance
Fe1 C4 2.061(3)
Fe1 C7 2.063(3)
Fe1 C8 2.052(3)
Fe1 C9 2.070(4)
Fe1 C10 2.060(4)
Fe1 C2 2.060(3)
Fe1 C3 2.063(4)
Fe1 C5 2.071(3)
Fe1 C6 2.082(3)
Fe1 C1 2.103(3)
Fe1 Pd1 2.9310(5)
Pd1 P3 2.2952(9)
Pd1 P2 2.3071(9)
Pd1 P1 2.3423(10)
B1 F3 1.357(8)
B1 F2 1.377(8)
B1 F4 1.375(8)
B1 F1 1.397(7)
B1' F3' 1.355(16)
B1' F2' 1.375(16)
B1' F4' 1.377(16)
B1' F1' 1.394(15)
B2 F7 1.350(15)
B2 F6 1.362(16)
B2 F8 1.377(15)
B2 F5 1.401(15)
B2' F6' 1.364(8)
B2' F7' 1.358(9)
B2' F8' 1.383(8)
B2' F5' 1.398(8)
P1 C1 1.785(3)
P1 C15 1.863(4)
P1 C11 1.897(4)
P2 C6 1.777(3)
P2 C24 1.800(4)
P2 C30 1.804(4)
P3 C42 1.812(4)
P3 C48 1.809(4)
P3 C36 1.826(3)
C1 C5 1.427(4)
C1 C2 1.452(4)
C2 C3 1.399(4)
C2 H2A 1.0000
C3 C4 1.414(5)
C3 H3A 1.0000
C4 C5 1.404(4)
C4 H4A 1.0000
C5 H5A 1.0000
C6 C7 1.416(4)
C6 C10 1.458(5)
C7 C8 1.414(5)
C7 H7A 1.0000
C8 C9 1.419(5)
C8 H8A 1.0000
C9 C10 1.387(4)
C9 H9A 1.0000
C10 H10A 1.0000
C11 C14 1.524(5)
C11 C12 1.541(5)
C11 C13 1.534(5)
C12 H12A 0.9800
C12 H12B 0.9800
C12 H12C 0.9800
C13 H13A 0.9800
C13 H13B 0.9800
C13 H13C 0.9800
C14 H14A 0.9800
C14 H14B 0.9800
C14 H14C 0.9800
C15 C18 1.531(5)
C15 C17 1.546(5)
C15 C16 1.540(5)
C16 H16A 0.9800
C16 H16B 0.9800
C16 H16C 0.9800
C17 H17A 0.9800
C17 H17B 0.9800
C17 H17C 0.9800
C18 H18A 0.9800
C18 H18B 0.9800
C18 H18C 0.9800
C19 C20 1.390(5)
C19 C24 1.417(5)
C19 H19A 0.9500
C20 C21 1.378(5)
C20 H20A 0.9500
C21 C22 1.378(5)
C21 H21A 0.9500
C22 C23 1.387(5)
C22 H22A 0.9500
C23 C24 1.387(5)
C23 H23A 0.9500
C25 C26 1.385(5)
C25 C30 1.392(4)
C25 H25A 0.9500
C26 C27 1.389(5)
C26 H26A 0.9500
C27 C28 1.386(5)
C27 H27A 0.9500
C28 C29 1.383(5)
C28 H28A 0.9500
C29 C30 1.398(5)
C29 H29A 0.9500
C31 C32 1.384(5)
C31 C36 1.390(5)
C31 H31A 0.9500
C32 C33 1.358(6)
C32 H32A 0.9500
C33 C34 1.377(6)
C33 H33A 0.9500
C34 C35 1.381(5)
C34 H34A 0.9500
C35 C36 1.406(5)
C35 H35A 0.9500
C37 C42 1.386(5)
C37 C38 1.399(5)
C37 H37A 0.9500
C38 C39 1.366(6)
C38 H38A 0.9500
C39 C40 1.379(6)
C39 H39A 0.9500
C40 C41 1.392(5)
C40 H40A 0.9500
C41 C42 1.391(5)
C41 H41A 0.9500
C43 C48 1.387(4)
C43 C44 1.386(5)
C43 H43A 0.9500
C44 C45 1.385(5)
C44 H44A 0.9500
C45 C46 1.370(5)
C45 H45A 0.9500
C46 C47 1.378(5)
C46 H46A 0.9500
C47 C48 1.412(4)
C47 H47A 0.9500

loop_
_platon_squeeze_void_nr
_platon_squeeze_void_average_x
_platon_squeeze_void_average_y
_platon_squeeze_void_average_z
_platon_squeeze_void_volume
_platon_squeeze_void_count_electrons
_platon_squeeze_void_content
1 0.177 0.500 0.535 596 220 ' '
